data_2217955
loop_
_publ_author_name
'Portalone, Gustavo'

_publ_section_title
;
 Biguanidinium dichloride
;
_journal_coeditor_code KP2161
_journal_issue 4
_journal_name_full 'Acta Crystallographica Section E'
_journal_page_first o683
_journal_paper_doi 10.1107/S1600536808006144
_journal_volume 64
_journal_year 2008
_chemical_formula_iupac 'C2 H9 N5 2+, 2Cl -'
_chemical_formula_moiety 'C2 H9 N5 2+, 2(Cl -)'
_chemical_formula_sum 'C2 H9 Cl2 N5'
_chemical_formula_weight 174.04
_chemical_name_systematic
;
Biguanidinium dichloride
;
_space_group_IT_number 14
_symmetry_cell_setting monoclinic
_symmetry_space_group_name_Hall '-P 2ybc'
_symmetry_space_group_name_H-M 'P 1 21/c 1'
_atom_sites_solution_hydrogens geom
_atom_sites_solution_primary direct
_atom_sites_solution_secondary difmap
_audit_creation_method SHELXL-97
_cell_angle_alpha 90.00
_cell_angle_beta 98.6878(12)
_cell_angle_gamma 90.00
_cell_formula_units_Z 4
_cell_length_a 6.43693(9)
_cell_length_b 16.93420(18)
_cell_length_c 6.65260(8)
_cell_measurement_reflns_used 80724
_cell_measurement_temperature 298(2)
_cell_measurement_theta_max 31.99
_cell_measurement_theta_min 3.20
_cell_volume 716.841(15)
_computing_cell_refinement 'CrysAlis RED (Oxford Diffraction, 2006)'
_computing_data_collection 'CrysAlis CCD (Oxford Diffraction, 2006)'
_computing_data_reduction 'CrysAlis RED (Oxford Diffraction, 2006)'
_computing_molecular_graphics 'ORTEP-3 (Farrugia, 1997)'
_computing_publication_material 'WinGX (Farrugia, 1999)'
_computing_structure_refinement 'SHELXL97 (Sheldrick, 2008)'
_computing_structure_solution 'SIR97 (Altomare <i>et al.</i>,  1999)'
_diffrn_ambient_temperature 298(2)
_diffrn_detector_area_resol_mean 16.0696
_diffrn_measured_fraction_theta_full 0.989
_diffrn_measured_fraction_theta_max 0.989
_diffrn_measurement_device_type 'Oxford Diffraction Xcalibur S CCD'
_diffrn_measurement_method '\w and \f'
_diffrn_radiation_monochromator graphite
_diffrn_radiation_source 'Enhance (Mo) X-ray source'
_diffrn_radiation_type MoK\a
_diffrn_radiation_wavelength 0.71073
_diffrn_reflns_av_R_equivalents 0.0196
_diffrn_reflns_av_sigmaI/netI 0.0052
_diffrn_reflns_limit_h_max 9
_diffrn_reflns_limit_h_min -9
_diffrn_reflns_limit_k_max 25
_diffrn_reflns_limit_k_min -25
_diffrn_reflns_limit_l_max 9
_diffrn_reflns_limit_l_min -9
_diffrn_reflns_number 80724
_diffrn_reflns_theta_full 31.99
_diffrn_reflns_theta_max 31.99
_diffrn_reflns_theta_min 3.20
_exptl_absorpt_coefficient_mu 0.827
_exptl_absorpt_correction_T_max 0.8860
_exptl_absorpt_correction_T_min 0.8520
_exptl_absorpt_correction_type multi-scan
_exptl_absorpt_process_details
;
(CrysAlis RED; Oxford Diffraction, 2006)
;
_exptl_crystal_colour colourless
_exptl_crystal_density_diffrn 1.613
_exptl_crystal_density_method 'not measured'
_exptl_crystal_description plate
_exptl_crystal_F_000 360
_exptl_crystal_size_max 0.20
_exptl_crystal_size_mid 0.20
_exptl_crystal_size_min 0.15
_refine_diff_density_max 0.140
_refine_diff_density_min -0.136
_refine_ls_extinction_coef 0.110(6)
_refine_ls_extinction_expression Fc^*^=kFc[1+0.001xFc^2^\l^3^/sin(2\q)]^-1/4^
_refine_ls_extinction_method 'SHELXL97 (Sheldrick, 2008)'
_refine_ls_goodness_of_fit_ref 1.142
_refine_ls_hydrogen_treatment refall
_refine_ls_matrix_type full
_refine_ls_number_parameters 119
_refine_ls_number_reflns 2456
_refine_ls_number_restraints 0
_refine_ls_restrained_S_all 1.142
_refine_ls_R_factor_all 0.0290
_refine_ls_R_factor_gt 0.0271
_refine_ls_shift/su_max 0.000
_refine_ls_shift/su_mean 0.000
_refine_ls_structure_factor_coef Fsqd
_refine_ls_weighting_details 'calc w=1/[\s^2^(Fo^2^)+(0.0293P)^2^+0.2376P] where P=(Fo^2^+2Fc^2^)/3'
_refine_ls_weighting_scheme calc
_refine_ls_wR_factor_gt 0.0697
_refine_ls_wR_factor_ref 0.0705
_reflns_number_gt 2349
_reflns_number_total 2456
_reflns_threshold_expression I>2\s(I)
_cod_data_source_file kp2161.cif
_cod_data_source_block I
_cod_original_sg_symbol_H-M 'P 21/c'
_cod_database_code 2217955
_cod_database_fobs_code 2217955

loop_
_symmetry_equiv_pos_as_xyz
'x, y, z'
'-x, y+1/2, -z+1/2'
'-x, -y, -z'
'x, -y-1/2, z-1/2'

loop_
_atom_site_type_symbol
_atom_site_label
_atom_site_fract_x
_atom_site_fract_y
_atom_site_fract_z
_atom_site_U_iso_or_equiv
_atom_site_adp_type
_atom_site_calc_flag
_atom_site_occupancy
Cl Cl1 0.86502(5) -0.053995(15) 0.27026(4) 0.03288(9) Uani d 1
Cl Cl2 0.62775(5) 0.315420(18) 0.37349(5) 0.03605(9) Uani d 1
N N1 0.35152(13) 0.16618(5) 0.32041(15) 0.02556(17) Uani d 1
H H1 0.430(3) 0.2034(10) 0.356(3) 0.039(4) Uiso d 1
N N2 0.00539(15) 0.12772(6) 0.20409(16) 0.02955(19) Uani d 1
H H21 0.025(3) 0.0812(11) 0.243(3) 0.038(4) Uiso d 1
H H22 -0.109(3) 0.1408(11) 0.130(3) 0.048(5) Uiso d 1
N N3 0.09938(18) 0.25798(6) 0.21118(17) 0.0335(2) Uani d 1
H H31 -0.025(3) 0.2708(11) 0.195(3) 0.046(5) Uiso d 1
H H32 0.193(3) 0.2941(11) 0.232(3) 0.044(5) Uiso d 1
N N4 0.38953(17) 0.03968(6) 0.18533(15) 0.0304(2) Uani d 1
H H41 0.461(3) -0.0045(12) 0.196(3) 0.050(5) Uiso d 1
H H42 0.308(3) 0.0513(11) 0.078(3) 0.047(5) Uiso d 1
N N5 0.62338(15) 0.08686(7) 0.45410(16) 0.0324(2) Uani d 1
H H51 0.646(3) 0.1178(11) 0.556(3) 0.044(5) Uiso d 1
H H52 0.711(3) 0.0485(11) 0.440(3) 0.051(5) Uiso d 1
C C1 0.14797(15) 0.18273(5) 0.24248(14) 0.02118(17) Uani d 1
C C2 0.45468(15) 0.09538(6) 0.31785(15) 0.02354(18) Uani d 1

loop_
_atom_site_aniso_label
_atom_site_aniso_U_11
_atom_site_aniso_U_22
_atom_site_aniso_U_33
_atom_site_aniso_U_12
_atom_site_aniso_U_13
_atom_site_aniso_U_23
Cl1 0.04007(15) 0.02213(13) 0.03406(15) 0.00402(9) -0.00208(10) -0.00296(9)
Cl2 0.03243(14) 0.03940(16) 0.03375(15) -0.01269(10) -0.00333(10) 0.00083(10)
N1 0.0205(4) 0.0213(4) 0.0344(4) -0.0012(3) 0.0024(3) -0.0021(3)
N2 0.0220(4) 0.0256(4) 0.0390(5) -0.0017(3) -0.0020(3) 0.0058(4)
N3 0.0368(5) 0.0215(4) 0.0420(6) 0.0052(4) 0.0055(4) 0.0047(4)
N4 0.0379(5) 0.0269(4) 0.0257(4) 0.0089(4) 0.0022(4) -0.0017(3)
N5 0.0253(4) 0.0399(5) 0.0312(5) 0.0067(4) 0.0010(3) 0.0010(4)
C1 0.0229(4) 0.0203(4) 0.0208(4) 0.0012(3) 0.0047(3) 0.0022(3)
C2 0.0218(4) 0.0261(4) 0.0238(4) 0.0022(3) 0.0068(3) 0.0031(3)

loop_
_atom_type_symbol
_atom_type_description
_atom_type_scat_dispersion_real
_atom_type_scat_dispersion_imag
_atom_type_scat_source
C C 0.0033 0.0016 'International Tables Vol C Tables 4.2.6.8 and 6.1.1.4'
H H 0.0000 0.0000 'International Tables Vol C Tables 4.2.6.8 and 6.1.1.4'
N N 0.0061 0.0033 'International Tables Vol C Tables 4.2.6.8 and 6.1.1.4'
Cl Cl 0.1484 0.1585 'International Tables Vol C Tables 4.2.6.8 and 6.1.1.4'

loop_
_geom_angle_atom_site_label_1
_geom_angle_atom_site_label_2
_geom_angle_atom_site_label_3
_geom_angle
C1 N1 C2 127.89(9)
C1 N1 H1 117.6(12)
C2 N1 H1 113.6(12)
C1 N2 H21 122.9(12)
C1 N2 H22 116.6(13)
H21 N2 H22 120.4(17)
C1 N3 H31 118.5(13)
C1 N3 H32 121.3(12)
H31 N3 H32 119.0(17)
C2 N4 H41 116.7(12)
C2 N4 H42 119.7(12)
H41 N4 H42 121.2(17)
C2 N5 H51 120.4(12)
C2 N5 H52 119.2(13)
H51 N5 H52 120.4(17)
N2 C1 N3 120.97(10)
N2 C1 N1 122.31(9)
N3 C1 N1 116.70(9)
N5 C2 N4 122.04(10)
N5 C2 N1 116.03(10)
N4 C2 N1 121.93(9)

loop_
_geom_bond_atom_site_label_1
_geom_bond_atom_site_label_2
_geom_bond_distance
N1 C1 1.3634(13)
N1 C2 1.3719(13)
N1 H1 0.819(18)
N2 C1 1.3056(13)
N2 H21 0.833(18)
N2 H22 0.852(19)
N3 C1 1.3211(13)
N3 H31 0.823(19)
N3 H32 0.857(19)
N4 C2 1.3156(14)
N4 H41 0.88(2)
N4 H42 0.846(19)
N5 C2 1.3131(14)
N5 H51 0.853(19)
N5 H52 0.874(19)

loop_
_geom_hbond_atom_site_label_D
_geom_hbond_atom_site_label_H
_geom_hbond_atom_site_label_A
_geom_hbond_site_symmetry_A
_geom_hbond_distance_DH
_geom_hbond_distance_HA
_geom_hbond_distance_DA
_geom_hbond_angle_DHA
N1 H1 Cl2 . 0.819(18) 2.279(18) 3.0796(9) 166.0(16)
N2 H21 Cl1 1_455 0.833(18) 2.530(18) 3.2557(10) 146.4(15)
N2 H22 Cl2 4_465 0.852(19) 2.34(2) 3.1714(10) 167.1(17)
N3 H31 Cl2 1_455 0.823(19) 2.787(19) 3.5098(12) 147.8(16)
N3 H32 Cl1 2_655 0.857(19) 2.599(19) 3.1933(10) 127.4(15)
N3 H32 Cl2 . 0.857(19) 2.835(19) 3.5454(12) 141.3(15)
N4 H41 Cl1 . 0.88(2) 2.703(19) 3.4178(11) 139.4(16)
N4 H42 Cl1 3_655 0.846(19) 2.412(19) 3.2295(10) 162.8(17)
N5 H51 Cl2 4_566 0.853(19) 2.413(19) 3.2404(12) 163.7(16)
N5 H52 Cl1 . 0.874(19) 2.369(19) 3.1905(11) 156.7(17)

loop_
_geom_torsion_atom_site_label_1
_geom_torsion_atom_site_label_2
_geom_torsion_atom_site_label_3
_geom_torsion_atom_site_label_4
_geom_torsion
C2 N1 C1 N2 19.96(17)
C2 N1 C1 N3 -161.49(10)
C1 N1 C2 N5 -159.12(10)
C1 N1 C2 N4 21.55(17)

loop_
_cod_related_entry_id
_cod_related_entry_database
_cod_related_entry_code
1 ChemSpider 15485445
